data_7100256
loop_
_publ_author_name
'J. Zaleski'

_publ_section_title
;
A geometric switching approach toward thermal activation of
metalloenediynes
;
_journal_name_full 'Chemical Communications'
_journal_paper_doi 10.1039/b509125j
_journal_year 2005
_chemical_formula_moiety 'C26 H18 Cu N2 S2, P F6, 0.75 C H2 Cl2'
_chemical_formula_sum 'C26.75 H19.5 Cl1.5 Cu F6 N2 P S2'
_chemical_formula_weight 694.75
_space_group_IT_number 2
_symmetry_cell_setting triclinic
_symmetry_space_group_name_Hall '-P 1'
_symmetry_space_group_name_H-M 'P -1'
_cell_angle_alpha 83.414(6)
_cell_angle_beta 75.378(6)
_cell_angle_gamma 68.398(5)
_cell_formula_units_Z 4
_cell_length_a 11.893(3)
_cell_length_b 15.257(4)
_cell_length_c 16.966(4)
_cell_measurement_temperature 130(2)
_cell_volume 2768.9(12)
_diffrn_ambient_temperature 130(2)
_exptl_crystal_density_diffrn 1.667
_cod_original_formula_sum 'C26.75 H19.50 Cl1.50 Cu F6 N2 P S2'
_cod_database_code 7100256

loop_
_symmetry_equiv_pos_as_xyz
'x, y, z'
'-x, -y, -z'

loop_
_atom_site_label
_atom_site_type_symbol
_atom_site_fract_x
_atom_site_fract_y
_atom_site_fract_z
_atom_site_U_iso_or_equiv
_atom_site_adp_type
_atom_site_occupancy
_atom_site_symmetry_multiplicity
_atom_site_calc_flag
_atom_site_refinement_flags
_atom_site_disorder_assembly
_atom_site_disorder_group
Cu1 Cu 0.34787(4) 0.83982(3) -0.03507(3) 0.02224(13) Uani 1 1 d D . .
S1A S 0.42419(8) 0.83187(6) 0.07863(5) 0.01893(19) Uani 1 1 d D . .
S2A S 0.28477(8) 0.96815(6) -0.11720(5) 0.01921(19) Uani 1 1 d D . .
N1A N 0.4764(3) 0.7098(2) -0.06231(18) 0.0213(6) Uani 1 1 d D . .
N2A N 0.1769(3) 0.8306(2) -0.01909(18) 0.0206(6) Uani 1 1 d D . .
C1A C 0.5438(4) 0.8856(3) 0.0535(2) 0.0245(8) Uani 1 1 d D . .
H1A H 0.5032 0.9549 0.0577 0.029 Uiso 1 1 calc R . .
H1B H 0.5963 0.8635 0.0939 0.029 Uiso 1 1 calc R . .
C2A C 0.6228(3) 0.8635(3) -0.0279(2) 0.0225(8) Uani 1 1 d D . .
C3A C 0.6884(3) 0.8412(3) -0.0937(2) 0.0240(8) Uani 1 1 d D . .
C4A C 0.7696(4) 0.8147(3) -0.1718(2) 0.0279(8) Uani 1 1 d D . .
H4A H 0.8566 0.7882 -0.1756 0.033 Uiso 1 1 calc R . .
C5A C 0.7281(4) 0.8258(3) -0.2399(2) 0.0271(8) Uani 1 1 d D . .
H5A H 0.7864 0.8073 -0.2902 0.033 Uiso 1 1 calc R . .
C6A C 0.5986(4) 0.8647(3) -0.2393(2) 0.0241(8) Uani 1 1 d D . .
C7A C 0.4894(4) 0.8965(3) -0.2355(2) 0.0233(8) Uani 1 1 d D . .
C8A C 0.3549(3) 0.9334(3) -0.2247(2) 0.0233(8) Uani 1 1 d D . .
H8A H 0.3263 0.8846 -0.2376 0.028 Uiso 1 1 calc R . .
H8B H 0.3298 0.9887 -0.2616 0.028 Uiso 1 1 calc R . .
C9A C 0.5215(3) 0.7109(3) 0.0687(2) 0.0212(7) Uani 1 1 d D . .
C10A C 0.5798(4) 0.6640(3) 0.1295(3) 0.0324(9) Uani 1 1 d D . .
H10A H 0.5668 0.6962 0.1776 0.039 Uiso 1 1 calc R . .
C11A C 0.6580(5) 0.5697(3) 0.1217(3) 0.0470(13) Uani 1 1 d D . .
H11A H 0.6986 0.5385 0.1639 0.056 Uiso 1 1 calc R . .
C12A C 0.6761(5) 0.5224(3) 0.0537(3) 0.0467(13) Uani 1 1 d D . .
H12A H 0.7288 0.4581 0.0493 0.056 Uiso 1 1 calc R . .
C13A C 0.6176(4) 0.5677(3) -0.0105(3) 0.0327(9) Uani 1 1 d D . .
C14A C 0.6332(5) 0.5211(3) -0.0824(3) 0.0422(11) Uani 1 1 d D . .
H14A H 0.6868 0.4572 -0.0902 0.051 Uiso 1 1 calc R . .
C15A C 0.5704(5) 0.5692(3) -0.1403(3) 0.0391(11) Uani 1 1 d D . .
H15A H 0.5795 0.5391 -0.1887 0.047 Uiso 1 1 calc R . .
C16A C 0.4922(4) 0.6634(3) -0.1276(2) 0.0291(9) Uani 1 1 d D . .
H16A H 0.4483 0.6955 -0.1682 0.035 Uiso 1 1 calc R . .
C17A C 0.5383(3) 0.6632(3) -0.0030(2) 0.0216(7) Uani 1 1 d D . .
C18A C 0.1327(3) 0.9667(2) -0.1093(2) 0.0174(7) Uani 1 1 d D . .
C19A C 0.0525(3) 1.0333(3) -0.1509(2) 0.0206(7) Uani 1 1 d D . .
H19A H 0.0781 1.0804 -0.1837 0.025 Uiso 1 1 calc R . .
C20A C -0.0669(3) 1.0320(3) -0.1450(2) 0.0225(8) Uani 1 1 d D . .
H20A H -0.1213 1.0778 -0.1742 0.027 Uiso 1 1 calc R . .
C21A C -0.1048(3) 0.9651(3) -0.0975(2) 0.0226(8) Uani 1 1 d D . .
H21A H -0.1859 0.9650 -0.0936 0.027 Uiso 1 1 calc R . .
C22A C -0.0246(3) 0.8955(3) -0.0539(2) 0.0199(7) Uani 1 1 d D . .
C23A C -0.0597(4) 0.8250(3) -0.0039(2) 0.0254(8) Uani 1 1 d D . .
H23A H -0.1400 0.8224 0.0018 0.031 Uiso 1 1 calc R . .
C24A C 0.0230(4) 0.7603(3) 0.0362(2) 0.0271(8) Uani 1 1 d D . .
H24A H 0.0006 0.7127 0.0703 0.033 Uiso 1 1 calc R . .
C25A C 0.1405(4) 0.7654(3) 0.0263(2) 0.0250(8) Uani 1 1 d D . .
H25A H 0.1975 0.7194 0.0538 0.030 Uiso 1 1 calc R . .
C26A C 0.0956(3) 0.8962(2) -0.0599(2) 0.0174(7) Uani 1 1 d D . .
Cu2 Cu 0.33365(4) 0.82387(3) 0.47122(3) 0.02089(13) Uani 1 1 d D . .
S1B S 0.41361(8) 0.82256(6) 0.58213(5) 0.01826(19) Uani 1 1 d D . .
S2B S 0.28240(8) 0.95277(6) 0.38607(5) 0.01820(19) Uani 1 1 d D . .
N1B N 0.4645(3) 0.6945(2) 0.44614(18) 0.0211(6) Uani 1 1 d D . .
N2B N 0.1584(3) 0.8250(2) 0.48591(17) 0.0189(6) Uani 1 1 d D . .
C1B C 0.5222(4) 0.8862(3) 0.5520(2) 0.0250(8) Uani 1 1 d D . .
H1C H 0.4744 0.9547 0.5508 0.030 Uiso 1 1 calc R . .
H1D H 0.5720 0.8740 0.5935 0.030 Uiso 1 1 calc R . .
C2B C 0.6062(3) 0.8597(3) 0.4724(2) 0.0216(7) Uani 1 1 d D . .
C3B C 0.6769(4) 0.8327(3) 0.4098(2) 0.0246(8) Uani 1 1 d D . .
C4B C 0.7622(4) 0.8014(3) 0.3336(2) 0.0281(8) Uani 1 1 d D . .
H4B H 0.8487 0.7759 0.3317 0.034 Uiso 1 1 calc R . .
C5B C 0.7239(4) 0.8068(3) 0.2647(2) 0.0293(9) Uani 1 1 d D . .
H5B H 0.7837 0.7853 0.2155 0.035 Uiso 1 1 calc R . .
C6B C 0.5949(4) 0.8442(3) 0.2637(2) 0.0246(8) Uani 1 1 d D . .
C7B C 0.4855(3) 0.8759(3) 0.2686(2) 0.0235(8) Uani 1 1 d D . .
C8B C 0.3508(3) 0.9132(3) 0.2798(2) 0.0232(8) Uani 1 1 d D . .
H8C H 0.3213 0.8637 0.2694 0.028 Uiso 1 1 calc R . .
H8D H 0.3259 0.9668 0.2413 0.028 Uiso 1 1 calc R . .
C9B C 0.5219(3) 0.7048(3) 0.5706(2) 0.0196(7) Uani 1 1 d D . .
C10B C 0.5909(4) 0.6636(3) 0.6275(2) 0.0274(8) Uani 1 1 d D . .
H10B H 0.5795 0.6980 0.6738 0.033 Uiso 1 1 calc R . .
C11B C 0.6779(4) 0.5715(3) 0.6186(3) 0.0348(10) Uani 1 1 d D . .
H11B H 0.7255 0.5443 0.6583 0.042 Uiso 1 1 calc R . .
C12B C 0.6941(4) 0.5212(3) 0.5529(3) 0.0353(10) Uani 1 1 d D . .
H12B H 0.7526 0.4586 0.5473 0.042 Uiso 1 1 calc R . .
C13B C 0.6244(4) 0.5608(3) 0.4926(2) 0.0266(8) Uani 1 1 d D . .
C14B C 0.6378(4) 0.5109(3) 0.4237(3) 0.0346(10) Uani 1 1 d D . .
H14B H 0.6964 0.4486 0.4154 0.042 Uiso 1 1 calc R . .
C15B C 0.5659(4) 0.5528(3) 0.3689(3) 0.0344(10) Uani 1 1 d D . .
H15B H 0.5742 0.5202 0.3221 0.041 Uiso 1 1 calc R . .
C16B C 0.4796(4) 0.6448(3) 0.3828(2) 0.0272(8) Uani 1 1 d D . .
H16B H 0.4293 0.6728 0.3446 0.033 Uiso 1 1 calc R . .
C17B C 0.5363(3) 0.6538(2) 0.5016(2) 0.0196(7) Uani 1 1 d D . .
C18B C 0.1268(3) 0.9598(2) 0.3934(2) 0.0177(7) Uani 1 1 d D . .
C19B C 0.0513(3) 1.0291(2) 0.3505(2) 0.0199(7) Uani 1 1 d D . .
H19B H 0.0818 1.0741 0.3179 0.024 Uiso 1 1 calc R . .
C20B C -0.0703(3) 1.0337(3) 0.3546(2) 0.0211(7) Uani 1 1 d D . .
H20B H -0.1213 1.0813 0.3245 0.025 Uiso 1 1 calc R . .
C21B C -0.1148(3) 0.9697(3) 0.4018(2) 0.0215(7) Uani 1 1 d D . .
H21B H -0.1971 0.9733 0.4043 0.026 Uiso 1 1 calc R . .
C22B C -0.0402(3) 0.8976(3) 0.4473(2) 0.0191(7) Uani 1 1 d D . .
C23B C -0.0819(4) 0.8300(3) 0.4960(2) 0.0237(8) Uani 1 1 d D . .
H23B H -0.1636 0.8312 0.5001 0.028 Uiso 1 1 calc R . .
C24B C -0.0047(4) 0.7623(3) 0.5378(2) 0.0257(8) Uani 1 1 d D . .
H24B H -0.0319 0.7161 0.5709 0.031 Uiso 1 1 calc R . .
C25B C 0.1152(4) 0.7624(3) 0.5306(2) 0.0227(8) Uani 1 1 d D . .
H25B H 0.1684 0.7149 0.5595 0.027 Uiso 1 1 calc R . .
C26B C 0.0823(3) 0.8930(2) 0.4432(2) 0.0166(7) Uani 1 1 d D . .
P1 P 0.17884(10) 0.69650(7) 0.26054(6) 0.0233(2) Uani 1 1 d . . .
F1 F 0.2480(3) 0.7385(2) 0.18082(17) 0.0495(8) Uani 1 1 d . . .
F2 F 0.2187(3) 0.7517(2) 0.3156(2) 0.0580(9) Uani 1 1 d . . .
F3 F 0.1082(3) 0.6564(2) 0.33963(17) 0.0583(9) Uani 1 1 d . . .
F4 F 0.1423(4) 0.6414(3) 0.2039(2) 0.0869(14) Uani 1 1 d . . .
F5 F 0.0549(3) 0.7830(3) 0.2601(2) 0.0713(11) Uani 1 1 d . . .
F6 F 0.3070(3) 0.6112(2) 0.2609(2) 0.0668(10) Uani 1 1 d . . .
P2 P 0.19520(10) 0.69199(7) 0.76085(6) 0.0231(2) Uani 1 1 d . . .
F7 F 0.2629(2) 0.7017(2) 0.66813(14) 0.0385(6) Uani 1 1 d . . .
F8 F 0.2228(3) 0.7805(2) 0.78150(18) 0.0519(8) Uani 1 1 d . . .
F9 F 0.1297(4) 0.6817(3) 0.85281(17) 0.0769(13) Uani 1 1 d . . .
F10 F 0.1724(3) 0.6016(2) 0.74044(19) 0.0468(7) Uani 1 1 d . . .
F11 F 0.0673(3) 0.7593(2) 0.7416(2) 0.0610(9) Uani 1 1 d . . .
F12 F 0.3278(3) 0.6238(2) 0.7770(2) 0.0539(8) Uani 1 1 d . . .
Cl1 Cl 0.0408(2) 0.49831(16) 0.59496(14) 0.0921(6) Uani 1 1 d D . .
Cl2 Cl -0.11133(19) 0.59012(17) 0.74429(16) 0.1025(8) Uani 1 1 d D . .
C1S C 0.0167(6) 0.4902(5) 0.7025(5) 0.080(2) Uani 1 1 d D . .
H1SA H 0.0920 0.4879 0.7189 0.095 Uiso 1 1 calc R . .
H1SB H -0.0002 0.4318 0.7231 0.095 Uiso 1 1 calc R . .
Cl3 Cl -0.0203(16) 0.5089(10) 0.9518(8) 0.1116(18) Uiso 0.25 1 d PD A -1
Cl4 Cl 0.0379(12) 0.5133(9) 1.1038(8) 0.1116(18) Uiso 0.25 1 d PD A -1
C2S C 0.055(5) 0.4351(17) 1.027(2) 0.1116(18) Uiso 0.25 1 d PD A -1
H2SA H 0.1435 0.4011 1.0024 0.134 Uiso 0.25 1 calc PR A -1
H2SB H 0.0147 0.3883 1.0497 0.134 Uiso 0.25 1 calc PR A -1
Cl3D Cl 0.0093(17) 0.5190(10) 1.0628(9) 0.1116(18) Uiso 0.25 1 d PD B -2
Cl4D Cl 0.0367(12) 0.4505(8) 0.8976(8) 0.1116(18) Uiso 0.25 1 d PD B -2
C2D C -0.020(5) 0.5483(17) 0.9635(18) 0.1116(18) Uiso 0.25 1 d PD B -2
H2DA H 0.0195 0.5949 0.9378 0.134 Uiso 0.25 1 calc PR B -2
H2DB H -0.1102 0.5790 0.9687 0.134 Uiso 0.25 1 calc PR B -2

loop_
_atom_site_aniso_label
_atom_site_aniso_U_11
_atom_site_aniso_U_22
_atom_site_aniso_U_33
_atom_site_aniso_U_23
_atom_site_aniso_U_13
_atom_site_aniso_U_12
Cu1 0.0174(2) 0.0277(3) 0.0183(2) -0.00476(18) -0.00759(18) -0.00047(19)
S1A 0.0178(4) 0.0228(4) 0.0141(4) -0.0040(3) -0.0043(3) -0.0035(3)
S2A 0.0176(4) 0.0236(4) 0.0167(4) -0.0051(3) -0.0046(3) -0.0057(3)
N1A 0.0184(15) 0.0229(16) 0.0211(15) -0.0056(12) -0.0047(12) -0.0039(12)
N2A 0.0206(15) 0.0234(16) 0.0151(14) -0.0049(12) -0.0046(12) -0.0031(13)
C1A 0.031(2) 0.029(2) 0.0189(18) -0.0020(15) -0.0070(16) -0.0151(17)
C2A 0.0233(18) 0.0253(19) 0.0224(19) -0.0007(15) -0.0080(15) -0.0109(15)
C3A 0.0193(18) 0.029(2) 0.026(2) -0.0024(16) -0.0072(16) -0.0092(16)
C4A 0.0178(18) 0.035(2) 0.028(2) -0.0060(17) -0.0012(15) -0.0076(16)
C5A 0.0193(18) 0.034(2) 0.0230(19) -0.0071(16) 0.0035(15) -0.0070(16)
C6A 0.027(2) 0.029(2) 0.0157(17) -0.0046(15) -0.0018(15) -0.0104(16)
C7A 0.027(2) 0.0280(19) 0.0147(17) -0.0045(14) -0.0018(14) -0.0101(16)
C8A 0.0232(19) 0.032(2) 0.0135(16) -0.0055(15) -0.0025(14) -0.0079(16)
C9A 0.0218(18) 0.0213(18) 0.0185(17) 0.0009(14) -0.0044(14) -0.0058(15)
C10A 0.042(2) 0.031(2) 0.023(2) 0.0017(17) -0.0118(18) -0.0084(19)
C11A 0.063(3) 0.033(2) 0.038(3) 0.012(2) -0.026(2) -0.003(2)
C12A 0.062(3) 0.022(2) 0.047(3) 0.005(2) -0.021(3) 0.000(2)
C13A 0.040(2) 0.0204(19) 0.032(2) -0.0014(16) -0.0088(19) -0.0034(18)
C14A 0.051(3) 0.021(2) 0.043(3) -0.0095(19) -0.007(2) 0.000(2)
C15A 0.047(3) 0.033(2) 0.034(2) -0.0161(19) -0.005(2) -0.009(2)
C16A 0.028(2) 0.033(2) 0.0232(19) -0.0104(17) -0.0066(16) -0.0048(17)
C17A 0.0212(18) 0.0200(17) 0.0205(18) -0.0031(14) -0.0009(14) -0.0056(15)
C18A 0.0170(16) 0.0186(17) 0.0157(16) -0.0060(13) -0.0054(13) -0.0025(14)
C19A 0.0237(18) 0.0193(17) 0.0161(16) -0.0038(14) -0.0052(14) -0.0030(15)
C20A 0.0221(18) 0.0207(18) 0.0220(18) -0.0063(14) -0.0098(15) 0.0006(15)
C21A 0.0162(17) 0.0269(19) 0.0241(19) -0.0081(15) -0.0073(14) -0.0028(15)
C22A 0.0180(17) 0.0227(18) 0.0181(17) -0.0074(14) -0.0027(14) -0.0050(14)
C23A 0.026(2) 0.029(2) 0.0237(19) -0.0071(16) -0.0032(16) -0.0125(16)
C24A 0.035(2) 0.0234(19) 0.0224(19) -0.0013(15) -0.0025(16) -0.0127(17)
C25A 0.030(2) 0.0221(18) 0.0193(18) -0.0017(15) -0.0080(16) -0.0036(16)
C26A 0.0190(17) 0.0173(16) 0.0135(16) -0.0073(13) -0.0044(13) -0.0013(13)
Cu2 0.0163(2) 0.0252(2) 0.0168(2) -0.00270(17) -0.00669(17) 0.00027(18)
S1B 0.0180(4) 0.0210(4) 0.0129(4) -0.0032(3) -0.0038(3) -0.0025(3)
S2B 0.0161(4) 0.0231(4) 0.0140(4) -0.0034(3) -0.0032(3) -0.0046(3)
N1B 0.0195(15) 0.0233(15) 0.0188(15) -0.0049(12) -0.0050(12) -0.0037(13)
N2B 0.0190(15) 0.0202(15) 0.0145(14) -0.0044(12) -0.0045(12) -0.0019(12)
C1B 0.030(2) 0.0270(19) 0.0199(18) -0.0035(15) -0.0037(16) -0.0121(17)
C2B 0.0205(18) 0.0247(18) 0.0213(18) 0.0008(15) -0.0067(15) -0.0091(15)
C3B 0.0218(18) 0.032(2) 0.0230(19) -0.0014(16) -0.0072(16) -0.0115(16)
C4B 0.0166(18) 0.036(2) 0.028(2) -0.0057(17) -0.0016(15) -0.0061(16)
C5B 0.0193(19) 0.040(2) 0.0220(19) -0.0091(17) 0.0036(15) -0.0059(17)
C6B 0.025(2) 0.034(2) 0.0126(16) -0.0050(15) -0.0011(14) -0.0088(17)
C7B 0.026(2) 0.030(2) 0.0133(16) -0.0046(14) -0.0003(14) -0.0095(16)
C8B 0.0219(18) 0.031(2) 0.0142(17) -0.0047(15) -0.0029(14) -0.0063(16)
C9B 0.0171(17) 0.0226(18) 0.0168(17) -0.0007(14) -0.0035(14) -0.0046(14)
C10B 0.026(2) 0.032(2) 0.0232(19) 0.0028(16) -0.0095(16) -0.0075(17)
C11B 0.031(2) 0.034(2) 0.034(2) 0.0099(19) -0.0157(19) -0.0023(19)
C12B 0.032(2) 0.022(2) 0.041(2) 0.0039(18) -0.0098(19) 0.0024(17)
C13B 0.0233(19) 0.0222(19) 0.028(2) -0.0018(15) -0.0022(16) -0.0024(16)
C14B 0.033(2) 0.022(2) 0.039(2) -0.0083(17) -0.0040(19) 0.0019(17)
C15B 0.038(2) 0.035(2) 0.029(2) -0.0162(18) -0.0043(18) -0.0089(19)
C16B 0.029(2) 0.030(2) 0.0215(19) -0.0091(16) -0.0064(16) -0.0059(17)
C17B 0.0168(17) 0.0197(17) 0.0201(17) -0.0007(14) -0.0028(14) -0.0048(14)
C18B 0.0164(16) 0.0211(17) 0.0136(16) -0.0063(13) -0.0043(13) -0.0019(14)
C19B 0.0233(18) 0.0185(17) 0.0148(16) -0.0029(13) -0.0054(14) -0.0026(14)
C20B 0.0215(18) 0.0191(17) 0.0183(17) -0.0041(14) -0.0107(14) 0.0031(14)
C21B 0.0186(17) 0.0246(18) 0.0210(18) -0.0067(14) -0.0086(14) -0.0029(15)
C22B 0.0191(17) 0.0225(18) 0.0152(16) -0.0079(14) -0.0049(14) -0.0038(14)
C23B 0.0231(19) 0.0270(19) 0.0238(19) -0.0032(15) -0.0080(15) -0.0096(16)
C24B 0.033(2) 0.0223(19) 0.0221(19) 0.0022(15) -0.0083(16) -0.0104(16)
C25B 0.029(2) 0.0206(18) 0.0178(17) 0.0005(14) -0.0103(15) -0.0048(15)
C26B 0.0175(16) 0.0176(16) 0.0118(15) -0.0076(13) -0.0039(13) -0.0002(13)
P1 0.0324(5) 0.0225(5) 0.0168(4) 0.0000(4) -0.0076(4) -0.0107(4)
F1 0.0384(15) 0.074(2) 0.0375(15) 0.0207(14) -0.0080(12) -0.0282(15)
F2 0.0533(18) 0.067(2) 0.062(2) -0.0359(17) -0.0072(16) -0.0248(16)
F3 0.081(2) 0.073(2) 0.0283(14) 0.0171(14) -0.0078(15) -0.0444(19)
F4 0.123(3) 0.134(4) 0.049(2) -0.030(2) -0.001(2) -0.101(3)
F5 0.0274(15) 0.075(2) 0.086(3) 0.041(2) -0.0108(16) -0.0026(15)
F6 0.071(2) 0.0323(16) 0.062(2) 0.0021(14) -0.0058(18) 0.0140(15)
P2 0.0328(5) 0.0188(5) 0.0165(5) -0.0020(4) -0.0035(4) -0.0085(4)
F7 0.0376(14) 0.0583(17) 0.0208(12) -0.0007(11) -0.0015(10) -0.0220(13)
F8 0.080(2) 0.0342(15) 0.0483(17) -0.0126(13) -0.0066(16) -0.0302(15)
F9 0.138(4) 0.062(2) 0.0225(14) -0.0037(14) 0.0215(18) -0.051(2)
F10 0.0469(16) 0.0401(15) 0.0605(18) -0.0167(13) -0.0047(14) -0.0242(13)
F11 0.0248(14) 0.0486(18) 0.092(3) 0.0146(17) -0.0051(15) -0.0026(13)
F12 0.063(2) 0.0370(15) 0.072(2) 0.0128(14) -0.0481(17) -0.0123(14)
Cl1 0.0837(13) 0.0981(15) 0.0933(14) -0.0014(11) 0.0091(11) -0.0504(12)
Cl2 0.0694(12) 0.0999(15) 0.144(2) -0.0574(15) -0.0075(12) -0.0314(11)
C1S 0.064(4) 0.062(4) 0.118(6) -0.025(4) 0.003(4) -0.037(4)

loop_
_geom_bond_atom_site_label_1
_geom_bond_atom_site_label_2
_geom_bond_distance
_geom_bond_site_symmetry_2
_geom_bond_publ_flag
Cu1 N1A 2.027(3) . ?
Cu1 N2A 2.038(3) . ?
Cu1 S2A 2.2713(11) . ?
Cu1 S1A 2.3041(10) . ?
S1A C9A 1.781(4) . ?
S1A C1A 1.831(4) . ?
S2A C18A 1.788(4) . ?
S2A C8A 1.852(4) . ?
N1A C16A 1.320(5) . ?
N1A C17A 1.372(5) . ?
N2A C25A 1.320(5) . ?
N2A C26A 1.373(4) . ?
C1A C2A 1.457(5) . ?
C1A H1A 0.9900 . ?
C1A H1B 0.9900 . ?
C2A C3A 1.192(5) . ?
C3A C4A 1.429(5) . ?
C4A C5A 1.337(6) . ?
C4A H4A 0.9500 . ?
C5A C6A 1.430(5) . ?
C5A H5A 0.9500 . ?
C6A C7A 1.195(5) . ?
C7A C8A 1.456(5) . ?
C8A H8A 0.9900 . ?
C8A H8B 0.9900 . ?
C9A C10A 1.373(5) . ?
C9A C17A 1.422(5) . ?
C10A C11A 1.396(6) . ?
C10A H10A 0.9500 . ?
C11A C12A 1.359(7) . ?
C11A H11A 0.9500 . ?
C12A C13A 1.416(6) . ?
C12A H12A 0.9500 . ?
C13A C17A 1.415(5) . ?
C13A C14A 1.419(6) . ?
C14A C15A 1.365(7) . ?
C14A H14A 0.9500 . ?
C15A C16A 1.400(6) . ?
C15A H15A 0.9500 . ?
C16A H16A 0.9500 . ?
C18A C19A 1.378(5) . ?
C18A C26A 1.417(5) . ?
C19A C20A 1.405(5) . ?
C19A H19A 0.9500 . ?
C20A C21A 1.365(5) . ?
C20A H20A 0.9500 . ?
C21A C22A 1.420(5) . ?
C21A H21A 0.9500 . ?
C22A C23A 1.411(5) . ?
C22A C26A 1.411(5) . ?
C23A C24A 1.369(6) . ?
C23A H23A 0.9500 . ?
C24A C25A 1.395(6) . ?
C24A H24A 0.9500 . ?
C25A H25A 0.9500 . ?
Cu2 N1B 2.023(3) . ?
Cu2 N2B 2.030(3) . ?
Cu2 S2B 2.2883(11) . ?
Cu2 S1B 2.3079(10) . ?
S1B C9B 1.782(4) . ?
S1B C1B 1.830(4) . ?
S2B C18B 1.787(4) . ?
S2B C8B 1.851(4) . ?
N1B C16B 1.325(5) . ?
N1B C17B 1.372(5) . ?
N2B C25B 1.323(5) . ?
N2B C26B 1.374(4) . ?
C1B C2B 1.459(5) . ?
C1B H1C 0.9900 . ?
C1B H1D 0.9900 . ?
C2B C3B 1.184(5) . ?
C3B C4B 1.433(5) . ?
C4B C5B 1.341(6) . ?
C4B H4B 0.9500 . ?
C5B C6B 1.430(5) . ?
C5B H5B 0.9500 . ?
C6B C7B 1.194(5) . ?
C7B C8B 1.458(5) . ?
C8B H8C 0.9900 . ?
C8B H8D 0.9900 . ?
C9B C10B 1.372(5) . ?
C9B C17B 1.419(5) . ?
C10B C11B 1.402(6) . ?
C10B H10B 0.9500 . ?
C11B C12B 1.359(6) . ?
C11B H11B 0.9500 . ?
C12B C13B 1.420(6) . ?
C12B H12B 0.9500 . ?
C13B C14B 1.412(6) . ?
C13B C17B 1.417(5) . ?
C14B C15B 1.366(6) . ?
C14B H14B 0.9500 . ?
C15B C16B 1.404(6) . ?
C15B H15B 0.9500 . ?
C16B H16B 0.9500 . ?
C18B C19B 1.381(5) . ?
C18B C26B 1.416(5) . ?
C19B C20B 1.406(5) . ?
C19B H19B 0.9500 . ?
C20B C21B 1.365(5) . ?
C20B H20B 0.9500 . ?
C21B C22B 1.423(5) . ?
C21B H21B 0.9500 . ?
C22B C23B 1.404(5) . ?
C22B C26B 1.417(5) . ?
C23B C24B 1.369(5) . ?
C23B H23B 0.9500 . ?
C24B C25B 1.401(5) . ?
C24B H24B 0.9500 . ?
C25B H25B 0.9500 . ?
P1 F4 1.576(3) . ?
P1 F5 1.577(3) . ?
P1 F3 1.582(3) . ?
P1 F2 1.583(3) . ?
P1 F1 1.595(3) . ?
P1 F6 1.600(3) . ?
P2 F9 1.577(3) . ?
P2 F11 1.581(3) . ?
P2 F10 1.590(3) . ?
P2 F7 1.594(3) . ?
P2 F8 1.596(3) . ?
P2 F12 1.609(3) . ?
Cl1 C1S 1.771(8) . ?
Cl2 C1S 1.772(7) . ?
C1S H1SA 0.9900 . ?
C1S H1SB 0.9900 . ?
Cl3 C2S 1.782(18) . ?
Cl4 C2S 1.797(17) . ?
C2S H2SA 0.9900 . ?
C2S H2SB 0.9900 . ?
Cl3D C2D 1.778(18) . ?
Cl4D C2D 1.787(9) . ?
C2D H2DA 0.9900 . ?
C2D H2DB 0.9900 . ?
